data_7026996
loop_
_publ_author_name
'Fl\"orke, Ulrich'
'Haupt, Hans-J\"urgen'
'Chaudhuri, Phalguni'

_publ_section_title
;
 A \m-hydroxy-\m-nitritodicopper(II) core embedded in a AgNO2 matrix:
 synthesis, structure and magnetism
;
_journal_issue 22
_journal_name_full 'Journal of the Chemical Society, Dalton Transactions'
_journal_page_first 3801
_journal_paper_doi 10.1039/a805104f
_journal_year 1998
_chemical_formula_sum 'C18 H42 Ag2 Cu2 N11 O11'
_chemical_formula_weight 931.45
_space_group_IT_number 19
_symmetry_cell_setting orthorhombic
_symmetry_space_group_name_Hall 'P 2ac 2ab'
_symmetry_space_group_name_H-M 'P 21 21 21'
_atom_sites_solution_hydrogens geom
_atom_sites_solution_primary direct
_atom_sites_solution_secondary difmap
_audit_creation_method SHELXL
_cell_angle_alpha 90.00
_cell_angle_beta 90.00
_cell_angle_gamma 90.00
_cell_formula_units_Z 4
_cell_length_a 8.726(2)
_cell_length_b 17.216(3)
_cell_length_c 21.631(4)
_cell_measurement_reflns_used 25
_cell_measurement_temperature 293(2)
_cell_measurement_theta_max 14.3
_cell_measurement_theta_min 7
_cell_volume 3249.6(11)
_computing_structure_refinement 'SHELXL-93 (Sheldrick, 1993)'
_computing_structure_solution 'SHELXS-86 (Sheldrick, 1990)'
_diffrn_ambient_temperature 293(2)
_diffrn_measurement_device 'Siemens R3'
_diffrn_measurement_method omega
_diffrn_radiation_monochromator graphite
_diffrn_radiation_source 'fine-focus sealed tube'
_diffrn_radiation_type MoK\a
_diffrn_radiation_wavelength 0.71073
_diffrn_reflns_av_R_equivalents 0.0000
_diffrn_reflns_av_sigmaI/netI 0.0879
_diffrn_reflns_limit_h_max 0
_diffrn_reflns_limit_h_min -11
_diffrn_reflns_limit_k_max 22
_diffrn_reflns_limit_k_min 0
_diffrn_reflns_limit_l_max 28
_diffrn_reflns_limit_l_min 0
_diffrn_reflns_number 4215
_diffrn_reflns_theta_max 27.56
_diffrn_reflns_theta_min 2.22
_diffrn_standards_decay_% 4
_diffrn_standards_interval_count 400
_diffrn_standards_number 3
_exptl_absorpt_coefficient_mu 2.546
_exptl_absorpt_correction_T_max 0.903
_exptl_absorpt_correction_T_min 0.344
_exptl_absorpt_correction_type psi-scan
_exptl_crystal_density_diffrn 1.904
_exptl_crystal_density_meas ?
_exptl_crystal_description prism
_exptl_crystal_F_000 1868
_exptl_crystal_size_max 0.44
_exptl_crystal_size_mid 0.15
_exptl_crystal_size_min 0.13
_refine_diff_density_max 0.776
_refine_diff_density_min -1.067
_refine_diff_density_rms 0.163
_refine_ls_abs_structure_details 'Flack H D (1983), Acta Cryst. A39, 876-881'
_refine_ls_abs_structure_Flack -0.02(6)
_refine_ls_extinction_coef 0.0016(5)
_refine_ls_extinction_expression Fc^*^=kFc[1+0.001xFc^2^\l^3^/sin(2\q)]^-1/4^
_refine_ls_extinction_method SHELXL
_refine_ls_goodness_of_fit_all 1.046
_refine_ls_goodness_of_fit_obs 1.117
_refine_ls_hydrogen_treatment constr
_refine_ls_matrix_type full
_refine_ls_number_parameters 398
_refine_ls_number_reflns 4213
_refine_ls_number_restraints 13
_refine_ls_restrained_S_all 1.052
_refine_ls_restrained_S_obs 1.115
_refine_ls_R_factor_all 0.1383
_refine_ls_R_factor_obs 0.0717
_refine_ls_shift/esd_max 0.000
_refine_ls_shift/esd_mean 0.000
_refine_ls_structure_factor_coef Fsqd
_refine_ls_weighting_details 'w=1/[\s^2^(Fo^2^)+(0.1063P)^2^+0.0000P] where P=(Fo^2^+2Fc^2^)/3'
_refine_ls_weighting_scheme calc
_refine_ls_wR_factor_all 0.2013
_refine_ls_wR_factor_obs 0.1587
_reflns_number_observed 2466
_reflns_number_total 4215
_reflns_observed_criterion >2sigma(I)
_cod_data_source_file 805104fsup1.cif
_cod_data_source_block 1
_cod_depositor_comments
;
The following automatic conversions were performed:

'_exptl_crystal_density_meas' value 'not measured' was changed to '?'
- the value is perceived as not measured.

Automatic conversion script
Id: cif_fix_values 3008 2015-01-20 13:52:24Z robertas 

The following automatic conversions were performed:

'_refine_ls_weighting_scheme' value 'calc
w=1/[\s^2^(Fo^2^)+(0.1063P)^2^+0.0000P] where P=(Fo^2^+2Fc^2^)/3' was
changed to 'calc'. New tag '_refine_ls_weighting_details' was
created. The value of the new tag was set to
'w=1/[\s^2^(Fo^2^)+(0.1063P)^2^+0.0000P] where P=(Fo^2^+2Fc^2^)/3'.

Automatic conversion script
Id: cif_fix_values 3143 2015-03-26 13:38:13Z robertas 
;
_cod_original_sg_symbol_H-M 'P 2(1) 2(1) 2(1)'
_cod_database_code 7026996

loop_
_symmetry_equiv_pos_as_xyz
'x, y, z'
'-x+1/2, -y, z+1/2'
'-x, y+1/2, -z+1/2'
'x+1/2, -y+1/2, -z'

loop_
_atom_site_aniso_label
_atom_site_aniso_U_11
_atom_site_aniso_U_22
_atom_site_aniso_U_33
_atom_site_aniso_U_23
_atom_site_aniso_U_13
_atom_site_aniso_U_12
Cu1 0.0292(8) 0.0342(8) 0.0305(8) 0.0040(7) -0.0019(7) 0.0025(8)
Cu2 0.0258(8) 0.0371(9) 0.0296(8) 0.0035(7) -0.0031(8) 0.0028(8)
N1 0.040(7) 0.042(7) 0.035(6) -0.011(6) -0.008(6) 0.004(6)
N2 0.047(8) 0.041(7) 0.038(7) 0.000(5) -0.002(6) 0.004(6)
N3 0.033(6) 0.036(6) 0.041(6) 0.005(6) -0.001(6) 0.003(5)
N4 0.085(11) 0.035(7) 0.042(7) 0.005(6) -0.022(8) -0.008(8)
N5 0.034(7) 0.091(11) 0.044(7) 0.013(8) -0.014(6) 0.007(8)
N6 0.033(6) 0.042(7) 0.031(5) 0.003(5) -0.002(6) 0.012(6)
O1 0.043(6) 0.043(6) 0.036(5) -0.006(4) -0.001(5) 0.007(6)
N7 0.039(8) 0.086(11) 0.052(9) 0.015(8) -0.005(8) -0.001(8)
O71 0.022(5) 0.077(8) 0.052(7) 0.019(6) 0.003(5) 0.005(5)
O72 0.034(7) 0.244(23) 0.088(11) 0.092(14) 0.018(8) -0.006(12)
C1 0.090(16) 0.078(14) 0.112(17) 0.047(14) 0.050(15) 0.032(15)
C2 0.108(18) 0.047(10) 0.099(16) 0.033(10) 0.051(15) 0.012(12)
C3 0.085(15) 0.100(16) 0.065(12) -0.041(11) 0.052(12) -0.021(13)
C4 0.071(14) 0.121(19) 0.058(11) -0.055(12) 0.019(11) -0.025(14)
C5 0.044(10) 0.041(9) 0.120(17) -0.003(11) -0.028(12) 0.001(8)
C6 0.039(10) 0.057(11) 0.129(19) -0.027(12) -0.039(12) 0.017(9)
C7 0.107(16) 0.047(9) 0.055(10) -0.009(9) 0.005(11) 0.030(13)
C8 0.036(10) 0.165(25) 0.061(13) 0.019(15) -0.007(10) -0.015(13)
C9 0.098(18) 0.052(11) 0.121(20) -0.008(12) -0.049(17) -0.005(13)
C10 0.171(30) 0.045(12) 0.131(23) 0.005(14) 0.084(23) 0.053(17)
C11 0.063(13) 0.066(13) 0.115(18) -0.021(13) -0.021(14) 0.036(12)
C12 0.037(9) 0.085(13) 0.050(10) -0.001(9) -0.015(8) -0.014(9)
C13 0.052(13) 0.353(52) 0.052(13) -0.094(22) -0.005(11) -0.061(23)
C14 0.123(20) 0.055(10) 0.040(9) 0.014(8) 0.029(12) -0.002(12)
C15 0.101(16) 0.052(10) 0.045(9) 0.013(8) 0.004(12) 0.006(12)
C16 0.210(34) 0.073(14) 0.083(15) 0.018(12) -0.033(20) -0.085(20)
C17 0.033(10) 0.207(29) 0.067(13) 0.060(17) -0.001(10) 0.001(14)
C18 0.097(17) 0.119(18) 0.041(10) -0.003(11) 0.018(11) 0.070(16)
Ag1 0.0738(10) 0.0487(7) 0.0760(9) 0.0068(7) 0.0135(9) -0.0123(8)
Ag2 0.0616(10) 0.0657(9) 0.0899(12) -0.0131(9) -0.0040(9) 0.0033(9)
N8 0.067(11) 0.051(8) 0.054(9) 0.006(7) -0.017(9) -0.016(9)
O81 0.086(10) 0.062(8) 0.062(8) 0.001(6) -0.026(8) -0.009(8)
O82 0.118(13) 0.063(8) 0.081(9) 0.002(7) -0.025(10) -0.044(10)
N9 0.110(22) 0.118(21) 0.112(22) 0.012(16) 0.012(19) -0.062(19)
O91 0.076(12) 0.151(18) 0.129(16) 0.040(14) 0.013(12) 0.001(13)
O92 0.191(28) 0.209(27) 0.079(14) 0.049(15) -0.013(18) -0.037(26)
N10 0.065(13) 0.075(12) 0.102(15) -0.004(11) 0.001(12) -0.003(12)
O101 0.083(14) 0.118(17) 0.334(36) -0.059(21) -0.033(19) -0.017(13)
O102 0.091(13) 0.103(14) 0.152(18) 0.010(12) 0.039(14) -0.020(12)
N11 0.173(24) 0.088(13) 0.057(9) 0.008(10) -0.040(15) -0.066(16)
O111 0.136(17) 0.127(15) 0.054(9) 0.007(10) -0.012(11) -0.036(14)
O112 0.160(19) 0.094(12) 0.065(10) -0.003(10) -0.024(13) -0.035(13)

loop_
_atom_site_label
_atom_site_type_symbol
_atom_site_fract_x
_atom_site_fract_y
_atom_site_fract_z
_atom_site_U_iso_or_equiv
_atom_site_thermal_displace_type
_atom_site_occupancy
_atom_site_calc_flag
_atom_site_refinement_flags
Cu1 Cu -0.6629(2) -0.18293(10) 0.21891(7) 0.0313(4) Uani 1 d .
Cu2 Cu -0.8060(2) -0.09786(10) 0.09502(8) 0.0309(4) Uani 1 d .
N1 N -0.5204(15) -0.2728(7) 0.2475(6) 0.039(3) Uani 1 d .
N2 N -0.7884(16) -0.2105(7) 0.2992(6) 0.042(3) Uani 1 d .
N3 N -0.5191(14) -0.1134(6) 0.2857(6) 0.037(3) Uani 1 d .
N4 N -0.8110(21) 0.0323(7) 0.0770(6) 0.054(4) Uani 1 d .
N5 N -1.0398(16) -0.0823(10) 0.0881(6) 0.056(4) Uani 1 d .
N6 N -0.8164(14) -0.1022(7) -0.0014(5) 0.035(3) Uani 1 d .
O1 O -0.7990(13) -0.1065(5) 0.1838(4) 0.041(2) Uani 1 d .
N7 N -0.5745(17) -0.1232(10) 0.1006(7) 0.059(4) Uani 1 d .
O71 O -0.5193(11) -0.1587(7) 0.1457(5) 0.050(3) Uani 1 d .
O72 O -0.4771(15) -0.0921(13) 0.0656(7) 0.122(8) Uani 1 d U
C1 C -0.6134(27) -0.3232(13) 0.2839(11) 0.093(8) Uani 1 d .
H1A H -0.5470(27) -0.3513(13) 0.3121(11) 0.112 Uiso 1 calc R
H1B H -0.6600(27) -0.3611(13) 0.2566(11) 0.112 Uiso 1 calc R
C2 C -0.7346(29) -0.2869(10) 0.3200(10) 0.085(8) Uani 1 d .
H2A H -0.6988(29) -0.2818(10) 0.3623(10) 0.102 Uiso 1 calc R
H2B H -0.8217(29) -0.3219(10) 0.3206(10) 0.102 Uiso 1 calc R
C3 C -0.7646(26) -0.1500(13) 0.3429(9) 0.083(7) Uani 1 d .
H3A H -0.7848(26) -0.1706(13) 0.3839(9) 0.100 Uiso 1 calc R
H3B H -0.8394(26) -0.1095(13) 0.3352(9) 0.100 Uiso 1 calc R
C4 C -0.6073(25) -0.1137(14) 0.3431(9) 0.084(7) Uani 1 d .
H4A H -0.6185(25) -0.0602(14) 0.3565(9) 0.100 Uiso 1 calc R
H4B H -0.5467(25) -0.1401(14) 0.3742(9) 0.100 Uiso 1 calc R
C5 C -0.3816(21) -0.1582(10) 0.2921(11) 0.069(6) Uani 1 d .
H5A H -0.3085(21) -0.1391(10) 0.2619(11) 0.082 Uiso 1 calc R
H5B H -0.3393(21) -0.1474(10) 0.3326(11) 0.082 Uiso 1 calc R
C6 C -0.3900(22) -0.2404(11) 0.2853(12) 0.075(7) Uani 1 d .
H6A H -0.3959(22) -0.2630(11) 0.3263(12) 0.090 Uiso 1 calc R
H6B H -0.2948(22) -0.2579(11) 0.2669(12) 0.090 Uiso 1 calc R
C7 C -0.4566(28) -0.3182(10) 0.1941(8) 0.070(6) Uani 1 d .
H7A H -0.3937(28) -0.2849(10) 0.1691(8) 0.104 Uiso 1 calc R
H7B H -0.5393(28) -0.3382(10) 0.1695(8) 0.104 Uiso 1 calc R
H7C H -0.3960(28) -0.3605(10) 0.2094(8) 0.104 Uiso 1 calc R
C8 C -0.9544(21) -0.2194(17) 0.2864(10) 0.088(8) Uani 1 d .
H8A H -0.9694(21) -0.2604(17) 0.2569(10) 0.131 Uiso 1 calc R
H8B H -0.9941(21) -0.1717(17) 0.2700(10) 0.131 Uiso 1 calc R
H8C H -1.0072(21) -0.2320(17) 0.3240(10) 0.131 Uiso 1 calc R
C9 C -0.4866(31) -0.0347(11) 0.2657(12) 0.090(8) Uani 1 d .
H9A H -0.5808(31) -0.0063(11) 0.2619(12) 0.135 Uiso 1 calc R
H9B H -0.4356(31) -0.0361(11) 0.2263(12) 0.135 Uiso 1 calc R
H9C H -0.4217(31) -0.0097(11) 0.2955(12) 0.135 Uiso 1 calc R
C10 C -0.9614(38) 0.0516(12) 0.1007(14) 0.116(12) Uani 1 d .
H10A H -0.9526(38) 0.0577(12) 0.1451(14) 0.139 Uiso 1 calc R
H10B H -0.9896(38) 0.1018(12) 0.0839(14) 0.139 Uiso 1 calc R
C11 C -1.0824(25) 0.0006(12) 0.0893(12) 0.081(7) Uani 1 d .
H11A H -1.1282(25) 0.0139(12) 0.0498(12) 0.098 Uiso 1 calc R
H11B H -1.1599(25) 0.0082(12) 0.1209(12) 0.098 Uiso 1 calc R
C12 C -1.0854(20) -0.1212(12) 0.0298(7) 0.057(5) Uani 1 d .
H12A H -1.0997(20) -0.1761(12) 0.0377(7) 0.069 Uiso 1 calc R
H12B H -1.1828(20) -0.1001(12) 0.0162(7) 0.069 Uiso 1 calc R
C13 C -0.9755(25) -0.1119(23) -0.0184(10) 0.153(17) Uani 1 d .
H13A H -1.0054(25) -0.0671(23) -0.0428(10) 0.183 Uiso 1 calc R
H13B H -0.9825(25) -0.1569(23) -0.0452(10) 0.183 Uiso 1 calc R
C14 C -0.7464(31) -0.0268(10) -0.0234(7) 0.073(7) Uani 1 d .
H14A H -0.6357(31) -0.0320(10) -0.0223(7) 0.087 Uiso 1 calc R
H14B H -0.7758(31) -0.0187(10) -0.0661(7) 0.087 Uiso 1 calc R
C15 C -0.7893(30) 0.0423(10) 0.0122(7) 0.066(6) Uani 1 d .
H15A H -0.7106(30) 0.0813(10) 0.0062(7) 0.079 Uiso 1 calc R
H15B H -0.8836(30) 0.0628(10) -0.0051(7) 0.079 Uiso 1 calc R
C16 C -0.6855(40) 0.0745(13) 0.1121(11) 0.122(12) Uani 1 d .
H16A H -0.7005(40) 0.0676(13) 0.1557(11) 0.183 Uiso 1 calc R
H16B H -0.6890(40) 0.1289(13) 0.1023(11) 0.183 Uiso 1 calc R
H16C H -0.5875(40) 0.0538(13) 0.1004(11) 0.183 Uiso 1 calc R
C17 C -1.1195(21) -0.1223(17) 0.1403(10) 0.102(10) Uani 1 d .
H17A H -1.0929(21) -0.1764(17) 0.1402(10) 0.153 Uiso 1 calc R
H17B H -1.2283(21) -0.1169(17) 0.1355(10) 0.153 Uiso 1 calc R
H17C H -1.0884(21) -0.0993(17) 0.1787(10) 0.153 Uiso 1 calc R
C18 C -0.7244(28) -0.1666(13) -0.0290(8) 0.086(8) Uani 1 d .
H18A H -0.6186(28) -0.1604(13) -0.0179(8) 0.129 Uiso 1 calc R
H18B H -0.7343(28) -0.1654(13) -0.0732(8) 0.129 Uiso 1 calc R
H18C H -0.7611(28) -0.2155(13) -0.0137(8) 0.129 Uiso 1 calc R
Ag1 Ag -0.8957(2) -0.41446(8) 0.13317(7) 0.0662(5) Uani 1 d .
Ag2 Ag -0.7848(2) -0.67617(9) 0.02419(8) 0.0724(5) Uani 1 d .
N8 N -0.8213(20) -0.2546(8) 0.1041(7) 0.057(4) Uani 1 d .
O81 O -0.7913(18) -0.2808(7) 0.1550(6) 0.070(4) Uani 1 d .
O82 O -0.8706(21) -0.3030(8) 0.0679(7) 0.087(5) Uani 1 d .
N9 N -1.0733(31) -0.4671(16) 0.2344(13) 0.113(10) Uani 1 d D
O91 O -1.1268(22) -0.4381(13) 0.1901(10) 0.119(7) Uani 1 d D
O92 O -0.9387(38) -0.4694(17) 0.2351(10) 0.160(11) Uani 1 d D
N10 N -0.8270(26) -0.5250(11) 0.0788(10) 0.081(5) Uani 1 d .
O101 O -0.9267(25) -0.5667(14) 0.0654(15) 0.178(12) Uani 1 d U
O102 O -0.6992(25) -0.5483(11) 0.0733(10) 0.116(7) Uani 1 d .
N11 N -0.5411(34) -0.7441(14) -0.0008(12) 0.106(8) Uani 1 d .
O111 O -0.5142(25) -0.7642(11) 0.0448(8) 0.106(6) Uani 1 d .
O112 O -0.5388(26) -0.7358(10) -0.0480(8) 0.106(7) Uani 1 d .

loop_
_atom_type_symbol
_atom_type_description
_atom_type_scat_dispersion_real
_atom_type_scat_dispersion_imag
_atom_type_scat_source
C C 0.0033 0.0016 'International Tables Vol C Tables 4.2.6.8 and 6.1.1.4'
H H 0.0000 0.0000 'International Tables Vol C Tables 4.2.6.8 and 6.1.1.4'
N N 0.0061 0.0033 'International Tables Vol C Tables 4.2.6.8 and 6.1.1.4'
O O 0.0106 0.0060 'International Tables Vol C Tables 4.2.6.8 and 6.1.1.4'
Cu Cu 0.3201 1.2651 'International Tables Vol C Tables 4.2.6.8 and 6.1.1.4'
Ag Ag -0.8971 1.1015 'International Tables Vol C Tables 4.2.6.8 and 6.1.1.4'

loop_
_geom_angle_atom_site_label_1
_geom_angle_atom_site_label_2
_geom_angle_atom_site_label_3
_geom_angle
O1 Cu1 O71 86.2(4)
O1 Cu1 N1 173.3(4)
O71 Cu1 N1 90.9(5)
O1 Cu1 N2 99.1(5)
O71 Cu1 N2 173.9(5)
N1 Cu1 N2 84.2(5)
O1 Cu1 N3 103.5(4)
O71 Cu1 N3 92.6(4)
N1 Cu1 N3 82.6(4)
N2 Cu1 N3 83.2(5)
O1 Cu2 N5 96.5(5)
O1 Cu2 N7 83.9(5)
N5 Cu2 N7 175.2(7)
O1 Cu2 N6 173.5(4)
N5 Cu2 N6 83.6(5)
N7 Cu2 N6 95.4(5)
O1 Cu2 N4 104.3(4)
N5 Cu2 N4 80.8(7)
N7 Cu2 N4 103.7(7)
N6 Cu2 N4 82.1(5)
C1 N1 C7 108.6(15)
C1 N1 C6 110.7(17)
C7 N1 C6 109.3(15)
C1 N1 Cu1 106.1(11)
C7 N1 Cu1 112.4(10)
C6 N1 Cu1 109.7(10)
C3 N2 C2 113.9(17)
C3 N2 C8 110.1(17)
C2 N2 C8 106.1(18)
C3 N2 Cu1 107.9(11)
C2 N2 Cu1 106.8(11)
C8 N2 Cu1 112.1(11)
C5 N3 C9 111.6(15)
C5 N3 C4 111.0(16)
C9 N3 C4 111.1(16)
C5 N3 Cu1 104.0(10)
C9 N3 Cu1 114.4(12)
C4 N3 Cu1 104.4(10)
C15 N4 C10 116.1(20)
C15 N4 C16 109.8(18)
C10 N4 C16 111.6(20)
C15 N4 Cu2 106.5(10)
C10 N4 Cu2 100.5(12)
C16 N4 Cu2 111.9(12)
C11 N5 C12 112.6(15)
C11 N5 C17 108.4(18)
C12 N5 C17 108.0(16)
C11 N5 Cu2 112.0(13)
C12 N5 Cu2 105.6(11)
C17 N5 Cu2 110.2(10)
C13 N6 C18 109.2(19)
C13 N6 C14 114.0(20)
C18 N6 C14 107.1(14)
C13 N6 Cu2 107.5(11)
C18 N6 Cu2 113.7(9)
C14 N6 Cu2 105.4(9)
Cu1 O1 Cu2 117.7(5)
O71 N7 O72 114.8(14)
O71 N7 Cu2 121.7(11)
O72 N7 Cu2 122.2(12)
N7 O71 Cu1 117.7(9)
N1 C1 C2 116.7(18)
C1 C2 N2 116.9(16)
N2 C3 C4 116.0(15)
N3 C4 C3 118.6(16)
C6 C5 N3 118.8(16)
C5 C6 N1 117.5(16)
C11 C10 N4 118.7(18)
C10 C11 N5 114.9(17)
C13 C12 N5 113.0(15)
C12 C13 N6 118.2(16)
C15 C14 N6 115.4(14)
N4 C15 C14 116.9(14)
N10 Ag1 O82 109.6(6)
N10 Ag1 O91 109.8(8)
O82 Ag1 O91 121.1(7)
N10 Ag1 O92 100.4(9)
O82 Ag1 O92 149.6(8)
O91 Ag1 O92 48.5(9)
N10 Ag1 O81 138.8(7)
O82 Ag1 O81 49.1(4)
O91 Ag1 O81 111.3(7)
O92 Ag1 O81 104.0(8)
O101 Ag2 N11 151.9(7)
O101 Ag2 O102 47.7(7)
N11 Ag2 O102 104.2(7)
O81 N8 O82 113.7(14)
N8 O81 Ag1 95.2(10)
N8 O82 Ag1 101.6(10)
O92 N9 O91 114.9(30)
N9 O91 Ag1 99.0(18)
N9 O92 Ag1 97.5(20)
O101 N10 O102 118.0(23)
O101 N10 Ag1 116.1(19)
O102 N10 Ag1 124.6(18)
N10 O101 Ag2 100.9(17)
N10 O102 Ag2 93.2(16)
O112 N11 O111 162.1(41)
O112 N11 Ag2 99.7(24)
O111 N11 Ag2 98.0(24)

loop_
_geom_bond_atom_site_label_1
_geom_bond_atom_site_label_2
_geom_bond_distance
Cu1 O1 1.928(10)
Cu1 O71 2.062(10)
Cu1 N1 2.078(13)
Cu1 N2 2.108(13)
Cu1 N3 2.257(12)
Cu2 O1 1.927(9)
Cu2 N5 2.064(14)
Cu2 N7 2.070(15)
Cu2 N6 2.089(11)
Cu2 N4 2.275(13)
N1 C1 1.43(2)
N1 C7 1.50(2)
N1 C6 1.51(2)
N2 C3 1.42(2)
N2 C2 1.47(2)
N2 C8 1.48(2)
N3 C5 1.43(2)
N3 C9 1.45(2)
N3 C4 1.46(2)
N4 C15 1.43(2)
N4 C10 1.45(3)
N4 C16 1.52(3)
N5 C11 1.47(3)
N5 C12 1.48(2)
N5 C17 1.49(2)
N6 C13 1.45(2)
N6 C18 1.49(2)
N6 C14 1.51(2)
N7 O71 1.25(2)
N7 O72 1.26(2)
C1 C2 1.45(3)
C3 C4 1.51(3)
C5 C6 1.42(2)
C10 C11 1.40(4)
C12 C13 1.43(3)
C14 C15 1.47(2)
Ag1 N10 2.32(2)
Ag1 O82 2.392(13)
Ag1 O91 2.40(2)
Ag1 O92 2.43(2)
Ag1 O81 2.520(12)
Ag2 O101 2.43(2)
Ag2 N11 2.49(3)
Ag2 O102 2.56(2)
N8 O81 1.22(2)
N8 O82 1.22(2)
N9 O92 1.18(2)
N9 O91 1.18(2)
N10 O101 1.16(3)
N10 O102 1.19(2)
N11 O112 1.03(3)
N11 O111 1.07(2)
